data_4021929
loop_
_publ_author_name
'Glen Baghdasarian'
'K. A. Woerpel'

_publ_section_title
;
 Electrostatic Effects on the Reactions of Cyclohexanone Oxocarbenium Ions
;
_journal_name_full 'Journal of Organic Chemistry'
_journal_page_first 6851
_journal_page_last 6858
_journal_paper_doi 10.1021/jo060968z
_journal_volume 71
_journal_year 2006
_chemical_formula_sum 'C16 H22 N2 O5'
_chemical_formula_weight 322.36
_chemical_name_systematic
; 
 ? 
;
_space_group_IT_number 14
_symmetry_cell_setting monoclinic
_symmetry_space_group_name_Hall '-P 2ybc'
_symmetry_space_group_name_H-M 'P 1 21/c 1'
_atom_sites_solution_hydrogens geom
_atom_sites_solution_primary direct
_atom_sites_solution_secondary difmap
_audit_creation_method SHELXL-97
_cell_angle_alpha 90.00
_cell_angle_beta 98.782(2)
_cell_angle_gamma 90.00
_cell_formula_units_Z 8
_cell_length_a 14.1248(18)
_cell_length_b 11.8471(15)
_cell_length_c 19.754(3)
_cell_measurement_reflns_used 969
_cell_measurement_temperature 171(2)
_cell_measurement_theta_max 24.50
_cell_measurement_theta_min 2.86
_cell_volume 3266.9(7)
_computing_cell_refinement 'Bruker SAINT'
_computing_data_collection 'Bruker SMART'
_computing_data_reduction 'Bruker SAINT'
_computing_molecular_graphics 'Bruker SHELXTL'
_computing_publication_material 'Bruker SHELXTL'
_computing_structure_refinement 'SHELXL-97 (Sheldrick, 1997)'
_computing_structure_solution 'SHELXS-97 (Sheldrick, 1990)'
_diffrn_ambient_temperature 171(2)
_diffrn_measured_fraction_theta_full 0.972
_diffrn_measured_fraction_theta_max 0.972
_diffrn_measurement_device_type 'CCD area detector'
_diffrn_measurement_method '25s frames at 0.3 deg omega increments'
_diffrn_radiation_monochromator graphite
_diffrn_radiation_source 'normal-focus sealed tube'
_diffrn_radiation_type MoK\a
_diffrn_radiation_wavelength 0.71073
_diffrn_reflns_av_R_equivalents 0.0725
_diffrn_reflns_av_sigmaI/netI 0.0786
_diffrn_reflns_limit_h_max 18
_diffrn_reflns_limit_h_min -18
_diffrn_reflns_limit_k_max 15
_diffrn_reflns_limit_k_min -15
_diffrn_reflns_limit_l_max 26
_diffrn_reflns_limit_l_min -26
_diffrn_reflns_number 34170
_diffrn_reflns_theta_full 28.30
_diffrn_reflns_theta_max 28.30
_diffrn_reflns_theta_min 1.46
_diffrn_standards_decay_% 0
_diffrn_standards_interval_count n/a
_diffrn_standards_interval_time n/a
_diffrn_standards_number n/a
_exptl_absorpt_coefficient_mu 0.098
_exptl_absorpt_correction_T_max 1.00
_exptl_absorpt_correction_T_min 0.84
_exptl_absorpt_correction_type none
_exptl_absorpt_process_details 'computed via SADABS'
_exptl_crystal_colour colorless
_exptl_crystal_density_diffrn 1.311
_exptl_crystal_density_meas ?
_exptl_crystal_density_method .
_exptl_crystal_description plate
_exptl_crystal_F_000 1376
_exptl_crystal_size_max 0.37
_exptl_crystal_size_mid 0.32
_exptl_crystal_size_min 0.09
_refine_diff_density_max 0.319
_refine_diff_density_min -0.344
_refine_diff_density_rms 0.100
_refine_ls_extinction_method none
_refine_ls_goodness_of_fit_ref 1.021
_refine_ls_hydrogen_treatment mixed
_refine_ls_matrix_type full
_refine_ls_number_parameters 419
_refine_ls_number_reflns 7893
_refine_ls_number_restraints 0
_refine_ls_restrained_S_all 1.021
_refine_ls_R_factor_all 0.1304
_refine_ls_R_factor_gt 0.0500
_refine_ls_shift/su_max 0.030
_refine_ls_shift/su_mean 0.002
_refine_ls_structure_factor_coef Fsqd
_refine_ls_weighting_details 'w=1/[\s^2^(Fo^2^)+(0.097P)^2^] where P=(Fo^2^+2Fc^2^)/3'
_refine_ls_weighting_scheme calc
_refine_ls_wR_factor_gt 0.1271
_refine_ls_wR_factor_ref 0.1819
_reflns_number_gt 4254
_reflns_number_total 7893
_reflns_threshold_expression >2sigma(I)
_cod_data_source_file jo060968zsi20060510_123446.cif
_cod_depositor_comments
;
The following automatic conversions were performed:
'_symmetry_cell_setting' value 'Monoclinic' changed to 'monoclinic'
according to '/home/saulius/struct/CIF-dictionaries/cif_core.dic'
dictionary named 'cif_core.dic' version 2.4.1 from 2010-06-29.

Automatic conversion script
Id: cif_fix_enum 1527 2010-12-29 10:47:43Z saulius 
;
_cod_original_sg_symbol_H-M 'P 21/c'
_cod_database_code 4021929

loop_
_symmetry_equiv_pos_as_xyz
'x, y, z'
'-x, y+1/2, -z+1/2'
'-x, -y, -z'
'x, -y-1/2, z-1/2'

loop_
_atom_site_label
_atom_site_type_symbol
_atom_site_fract_x
_atom_site_fract_y
_atom_site_fract_z
_atom_site_U_iso_or_equiv
_atom_site_adp_type
_atom_site_occupancy
_atom_site_symmetry_multiplicity
_atom_site_calc_flag
_atom_site_refinement_flags
O1 O 0.36424(12) -0.11663(13) 0.30418(8) 0.0269(4) Uani 1 1 d .
O2 O 0.13934(12) 0.01134(15) 0.13910(8) 0.0318(4) Uani 1 1 d .
O3 O 0.16809(13) 0.16035(17) 0.07292(9) 0.0402(5) Uani 1 1 d .
O4 O -0.18784(14) 0.50960(16) -0.08771(9) 0.0378(5) Uani 1 1 d .
O5 O -0.31057(14) 0.41451(18) -0.06678(11) 0.0504(6) Uani 1 1 d .
O21 O -0.09151(11) -0.06066(13) 0.14959(7) 0.0233(4) Uani 1 1 d .
O22 O 0.13408(11) -0.04884(13) 0.33122(7) 0.0240(4) Uani 1 1 d .
O23 O 0.11651(11) 0.06973(14) 0.41838(8) 0.0267(4) Uani 1 1 d .
O24 O 0.59125(13) 0.36000(16) 0.51192(10) 0.0419(5) Uani 1 1 d .
O25 O 0.48006(14) 0.41606(17) 0.56860(10) 0.0455(5) Uani 1 1 d .
N1 N 0.01695(14) 0.11741(17) 0.09529(10) 0.0275(5) Uani 1 1 d .
H1 H -0.0114 0.0630 0.1169 0.033 Uiso 1 1 d .
N2 N -0.22383(16) 0.42981(18) -0.06124(10) 0.0312(5) Uani 1 1 d .
N21 N 0.26410(14) 0.02643(16) 0.38945(9) 0.0241(5) Uani 1 1 d .
H21 H 0.2975 -0.0177 0.3571 0.029 Uiso 1 1 d .
N22 N 0.51013(15) 0.35277(18) 0.52734(10) 0.0310(5) Uani 1 1 d .
C1 C 0.40681(18) -0.1127(2) 0.24167(12) 0.0284(6) Uani 1 1 d .
C2 C 0.40015(18) 0.0116(2) 0.22154(13) 0.0310(6) Uani 1 1 d .
H2A H 0.4342 0.0232 0.1818 0.037 Uiso 1 1 calc R
H2B H 0.4333 0.0571 0.2601 0.037 Uiso 1 1 calc R
C3 C 0.29762(19) 0.0545(2) 0.20305(13) 0.0320(6) Uani 1 1 d .
H3A H 0.2661 0.0546 0.2445 0.038 Uiso 1 1 calc R
H3B H 0.2986 0.1330 0.1861 0.038 Uiso 1 1 calc R
C4 C 0.24078(18) -0.0191(2) 0.14855(12) 0.0307(6) Uani 1 1 d .
H4 H 0.2662 -0.0103 0.1043 0.037 Uiso 1 1 calc R
C5 C 0.24456(18) -0.1416(2) 0.16956(13) 0.0327(6) Uani 1 1 d .
H5A H 0.2094 -0.1879 0.1322 0.039 Uiso 1 1 calc R
H5B H 0.2131 -0.1512 0.2107 0.039 Uiso 1 1 calc R
C6 C 0.34810(19) -0.1820(2) 0.18519(14) 0.0373(7) Uani 1 1 d .
H6A H 0.3779 -0.1768 0.1431 0.045 Uiso 1 1 calc R
H6B H 0.3490 -0.2622 0.1993 0.045 Uiso 1 1 calc R
C7 C 0.51048(19) -0.1551(3) 0.25560(13) 0.0370(7) Uani 1 1 d .
H7A H 0.5399 -0.1433 0.2138 0.044 Uiso 1 1 calc R
H7B H 0.5094 -0.2375 0.2641 0.044 Uiso 1 1 calc R
C8 C 0.5747(2) -0.0996(3) 0.31587(14) 0.0460(8) Uani 1 1 d .
H8A H 0.5843 -0.0199 0.3053 0.069 Uiso 1 1 calc R
H8B H 0.6367 -0.1382 0.3238 0.069 Uiso 1 1 calc R
H8C H 0.5440 -0.1050 0.3571 0.069 Uiso 1 1 calc R
C9 C 0.3499(2) -0.2263(2) 0.33066(16) 0.0478(8) Uani 1 1 d .
H9A H 0.2994 -0.2654 0.2999 0.072 Uiso 1 1 calc R
H9B H 0.3309 -0.2193 0.3762 0.072 Uiso 1 1 calc R
H9C H 0.4095 -0.2696 0.3341 0.072 Uiso 1 1 calc R
C10 C 0.11358(19) 0.1026(2) 0.09934(12) 0.0297(6) Uani 1 1 d .
C11 C -0.03913(17) 0.1975(2) 0.05570(11) 0.0239(5) Uani 1 1 d .
C12 C -0.13908(18) 0.1857(2) 0.04988(12) 0.0297(6) Uani 1 1 d .
H12 H -0.1652 0.1251 0.0725 0.036 Uiso 1 1 calc R
C13 C -0.19974(18) 0.2610(2) 0.01176(12) 0.0298(6) Uani 1 1 d .
H13 H -0.2673 0.2526 0.0077 0.036 Uiso 1 1 calc R
C14 C -0.16012(18) 0.3492(2) -0.02045(11) 0.0246(5) Uani 1 1 d .
C15 C -0.06229(18) 0.3628(2) -0.01563(12) 0.0258(5) Uani 1 1 d .
H15 H -0.0370 0.4238 -0.0384 0.031 Uiso 1 1 calc R
C16 C -0.00147(18) 0.2876(2) 0.02244(11) 0.0255(5) Uani 1 1 d .
H16 H 0.0659 0.2968 0.0261 0.031 Uiso 1 1 calc R
C21 C -0.13896(17) -0.09118(19) 0.20727(11) 0.0215(5) Uani 1 1 d .
C22 C -0.12490(17) 0.01314(19) 0.25320(11) 0.0231(5) Uani 1 1 d .
H22A H -0.1600 0.0024 0.2925 0.028 Uiso 1 1 calc R
H22B H -0.1527 0.0795 0.2269 0.028 Uiso 1 1 calc R
C23 C -0.01917(17) 0.03665(19) 0.28033(11) 0.0230(5) Uani 1 1 d .
H23A H 0.0141 0.0585 0.2417 0.028 Uiso 1 1 calc R
H23B H -0.0146 0.1007 0.3128 0.028 Uiso 1 1 calc R
C24 C 0.03001(16) -0.06551(19) 0.31609(11) 0.0215(5) Uani 1 1 d .
H24 H 0.0040 -0.0799 0.3596 0.026 Uiso 1 1 calc R
C25 C 0.01708(17) -0.17011(19) 0.27124(12) 0.0249(5) Uani 1 1 d .
H25A H 0.0455 -0.2362 0.2976 0.030 Uiso 1 1 calc R
H25B H 0.0507 -0.1598 0.2312 0.030 Uiso 1 1 calc R
C26 C -0.08899(17) -0.19152(19) 0.24678(12) 0.0246(5) Uani 1 1 d .
H26A H -0.1211 -0.2077 0.2869 0.030 Uiso 1 1 calc R
H26B H -0.0959 -0.2590 0.2169 0.030 Uiso 1 1 calc R
C27 C -0.24446(17) -0.1200(2) 0.18384(13) 0.0282(6) Uani 1 1 d .
H27A H -0.2478 -0.1937 0.1600 0.034 Uiso 1 1 calc R
H27B H -0.2759 -0.1291 0.2250 0.034 Uiso 1 1 calc R
C28 C -0.3014(2) -0.0345(2) 0.13670(15) 0.0413(7) Uani 1 1 d .
H28A H -0.2967 0.0399 0.1587 0.062 Uiso 1 1 calc R
H28B H -0.3687 -0.0578 0.1275 0.062 Uiso 1 1 calc R
H28C H -0.2755 -0.0305 0.0935 0.062 Uiso 1 1 calc R
C29 C -0.0849(2) -0.1463(2) 0.09993(13) 0.0386(7) Uani 1 1 d .
H29A H -0.0511 -0.2118 0.1222 0.058 Uiso 1 1 calc R
H29B H -0.0496 -0.1172 0.0646 0.058 Uiso 1 1 calc R
H29C H -0.1494 -0.1689 0.0788 0.058 Uiso 1 1 calc R
C30 C 0.16675(17) 0.02113(19) 0.38334(11) 0.0219(5) Uani 1 1 d .
C31 C 0.32345(16) 0.1047(2) 0.42932(11) 0.0223(5) Uani 1 1 d .
C32 C 0.41794(18) 0.1106(2) 0.41761(12) 0.0299(6) Uani 1 1 d .
H32 H 0.4400 0.0590 0.3867 0.036 Uiso 1 1 calc R
C33 C 0.48017(18) 0.1902(2) 0.45015(12) 0.0302(6) Uani 1 1 d .
H33 H 0.5446 0.1944 0.4418 0.036 Uiso 1 1 calc R
C34 C 0.44632(17) 0.2641(2) 0.49533(11) 0.0238(5) Uani 1 1 d .
C35 C 0.35452(17) 0.2566(2) 0.51032(11) 0.0247(5) Uani 1 1 d .
H35 H 0.3338 0.3063 0.5429 0.030 Uiso 1 1 calc R
C36 C 0.29280(17) 0.1764(2) 0.47765(11) 0.0233(5) Uani 1 1 d .
H36 H 0.2296 0.1700 0.4881 0.028 Uiso 1 1 calc R

loop_
_atom_site_aniso_label
_atom_site_aniso_U_11
_atom_site_aniso_U_22
_atom_site_aniso_U_33
_atom_site_aniso_U_23
_atom_site_aniso_U_13
_atom_site_aniso_U_12
O1 0.0340(10) 0.0231(9) 0.0258(9) 0.0036(7) 0.0111(7) 0.0051(8)
O2 0.0282(10) 0.0377(10) 0.0303(9) 0.0067(8) 0.0070(7) 0.0019(8)
O3 0.0271(11) 0.0570(13) 0.0378(11) 0.0206(9) 0.0087(8) -0.0019(9)
O4 0.0470(12) 0.0367(11) 0.0315(10) 0.0102(8) 0.0116(8) -0.0023(9)
O5 0.0303(12) 0.0516(13) 0.0663(14) 0.0195(11) -0.0025(10) -0.0021(10)
O21 0.0300(10) 0.0213(8) 0.0196(8) -0.0034(6) 0.0072(7) -0.0044(7)
O22 0.0230(9) 0.0259(9) 0.0226(8) -0.0050(7) 0.0021(6) -0.0016(7)
O23 0.0258(10) 0.0302(9) 0.0253(8) -0.0046(7) 0.0075(7) -0.0010(8)
O24 0.0262(11) 0.0440(12) 0.0550(12) -0.0120(10) 0.0042(9) -0.0063(9)
O25 0.0393(12) 0.0484(12) 0.0483(12) -0.0267(10) 0.0054(9) -0.0035(10)
N1 0.0254(12) 0.0326(12) 0.0260(11) 0.0057(9) 0.0084(9) -0.0023(9)
N2 0.0371(14) 0.0321(12) 0.0248(11) 0.0004(9) 0.0059(9) -0.0013(11)
N21 0.0193(11) 0.0280(11) 0.0257(10) -0.0070(8) 0.0055(8) 0.0002(9)
N22 0.0275(13) 0.0322(12) 0.0317(12) -0.0054(10) -0.0010(9) 0.0000(10)
C1 0.0291(14) 0.0333(14) 0.0242(12) -0.0056(10) 0.0086(10) 0.0020(11)
C2 0.0303(15) 0.0365(15) 0.0256(12) 0.0042(11) 0.0028(10) -0.0053(12)
C3 0.0372(16) 0.0268(13) 0.0312(13) 0.0053(11) 0.0029(11) -0.0016(12)
C4 0.0275(14) 0.0419(16) 0.0230(12) 0.0002(11) 0.0053(10) 0.0012(12)
C5 0.0304(15) 0.0325(15) 0.0339(14) -0.0106(11) 0.0007(11) 0.0006(12)
C6 0.0365(16) 0.0387(16) 0.0365(15) -0.0143(12) 0.0055(12) 0.0063(13)
C7 0.0337(16) 0.0453(17) 0.0332(14) -0.0053(12) 0.0093(11) 0.0049(13)
C8 0.0311(17) 0.062(2) 0.0424(16) -0.0044(15) -0.0019(13) 0.0074(15)
C9 0.054(2) 0.0323(16) 0.0589(19) 0.0203(14) 0.0151(15) 0.0065(15)
C10 0.0332(15) 0.0375(15) 0.0187(12) 0.0020(11) 0.0051(10) -0.0014(12)
C11 0.0247(13) 0.0319(14) 0.0164(11) -0.0027(10) 0.0072(9) -0.0025(11)
C12 0.0315(15) 0.0328(14) 0.0261(13) 0.0046(11) 0.0079(10) -0.0081(12)
C13 0.0260(14) 0.0381(15) 0.0262(13) 0.0013(11) 0.0074(10) -0.0033(12)
C14 0.0321(14) 0.0251(13) 0.0170(11) -0.0028(9) 0.0050(10) 0.0002(11)
C15 0.0308(14) 0.0251(13) 0.0232(12) -0.0037(10) 0.0100(10) -0.0056(11)
C16 0.0259(14) 0.0295(13) 0.0229(12) -0.0034(10) 0.0093(10) -0.0043(11)
C21 0.0243(13) 0.0203(12) 0.0207(11) 0.0026(9) 0.0061(9) -0.0023(10)
C22 0.0270(13) 0.0218(12) 0.0204(11) 0.0005(9) 0.0036(9) 0.0018(10)
C23 0.0316(14) 0.0182(12) 0.0193(11) -0.0003(9) 0.0039(10) -0.0016(10)
C24 0.0218(13) 0.0215(12) 0.0213(11) -0.0008(9) 0.0037(9) -0.0034(10)
C25 0.0260(14) 0.0181(12) 0.0299(13) 0.0007(10) 0.0020(10) 0.0016(10)
C26 0.0255(14) 0.0173(12) 0.0303(13) 0.0024(10) 0.0023(10) -0.0029(10)
C27 0.0240(14) 0.0253(13) 0.0345(14) 0.0002(10) 0.0016(11) -0.0019(11)
C28 0.0318(16) 0.0332(16) 0.0531(18) 0.0014(13) -0.0118(13) 0.0024(13)
C29 0.0504(19) 0.0352(16) 0.0317(14) -0.0153(12) 0.0109(13) -0.0066(14)
C30 0.0267(14) 0.0212(12) 0.0178(11) 0.0012(9) 0.0035(9) -0.0001(10)
C31 0.0214(13) 0.0247(13) 0.0198(11) 0.0001(9) 0.0001(9) 0.0021(10)
C32 0.0260(14) 0.0339(14) 0.0306(13) -0.0121(11) 0.0067(11) 0.0014(11)
C33 0.0195(13) 0.0419(16) 0.0300(13) -0.0075(11) 0.0063(10) -0.0023(11)
C34 0.0223(13) 0.0254(13) 0.0220(12) -0.0015(10) -0.0021(9) -0.0003(10)
C35 0.0261(14) 0.0274(13) 0.0200(12) -0.0031(10) 0.0020(9) 0.0053(11)
C36 0.0218(13) 0.0274(13) 0.0211(11) -0.0002(10) 0.0049(9) 0.0018(10)

loop_
_atom_type_symbol
_atom_type_description
_atom_type_scat_dispersion_real
_atom_type_scat_dispersion_imag
_atom_type_scat_source
C C 0.0033 0.0016 'International Tables Vol C Tables 4.2.6.8 and 6.1.1.4'
H H 0.0000 0.0000 'International Tables Vol C Tables 4.2.6.8 and 6.1.1.4'
N N 0.0061 0.0033 'International Tables Vol C Tables 4.2.6.8 and 6.1.1.4'
O O 0.0106 0.0060 'International Tables Vol C Tables 4.2.6.8 and 6.1.1.4'

loop_
_geom_angle_atom_site_label_1
_geom_angle_atom_site_label_2
_geom_angle_atom_site_label_3
_geom_angle
C9 O1 C1 116.1(2)
C10 O2 C4 116.28(19)
C29 O21 C21 116.71(18)
C30 O22 C24 116.99(17)
C10 N1 C11 126.6(2)
O5 N2 O4 123.3(2)
O5 N2 C14 118.3(2)
O4 N2 C14 118.5(2)
C30 N21 C31 125.90(19)
O24 N22 O25 123.3(2)
O24 N22 C34 118.5(2)
O25 N22 C34 118.1(2)
O1 C1 C6 110.8(2)
O1 C1 C2 103.61(19)
C6 C1 C2 108.9(2)
O1 C1 C7 110.2(2)
C6 C1 C7 110.7(2)
C2 C1 C7 112.5(2)
C1 C2 C3 113.7(2)
C4 C3 C2 111.0(2)
O2 C4 C5 105.4(2)
O2 C4 C3 110.6(2)
C5 C4 C3 111.4(2)
C4 C5 C6 110.5(2)
C5 C6 C1 112.2(2)
C1 C7 C8 115.8(2)
O3 C10 O2 124.8(2)
O3 C10 N1 126.8(2)
O2 C10 N1 108.3(2)
C16 C11 N1 123.9(2)
C16 C11 C12 119.1(2)
N1 C11 C12 117.1(2)
C13 C12 C11 120.9(2)
C12 C13 C14 118.5(2)
C15 C14 C13 121.8(2)
C15 C14 N2 119.0(2)
C13 C14 N2 119.1(2)
C16 C15 C14 119.7(2)
C15 C16 C11 119.9(2)
O21 C21 C27 111.27(18)
O21 C21 C22 103.34(17)
C27 C21 C22 113.09(19)
O21 C21 C26 111.12(19)
C27 C21 C26 109.43(18)
C22 C21 C26 108.47(18)
C21 C22 C23 112.70(19)
C24 C23 C22 111.75(19)
O22 C24 C23 111.16(18)
O22 C24 C25 104.84(17)
C23 C24 C25 111.97(18)
C24 C25 C26 110.24(19)
C25 C26 C21 112.72(19)
C28 C27 C21 115.9(2)
O23 C30 O22 124.6(2)
O23 C30 N21 126.8(2)
O22 C30 N21 108.61(19)
C32 C31 C36 119.3(2)
C32 C31 N21 116.4(2)
C36 C31 N21 124.3(2)
C33 C32 C31 121.1(2)
C32 C33 C34 118.3(2)
C35 C34 C33 121.8(2)
C35 C34 N22 119.4(2)
C33 C34 N22 118.8(2)
C34 C35 C36 119.5(2)
C35 C36 C31 119.9(2)

loop_
_geom_bond_atom_site_label_1
_geom_bond_atom_site_label_2
_geom_bond_distance
O1 C9 1.427(3)
O1 C1 1.454(3)
O2 C10 1.353(3)
O2 C4 1.462(3)
O3 C10 1.207(3)
O4 N2 1.227(3)
O5 N2 1.227(3)
O21 C29 1.425(3)
O21 C21 1.453(3)
O22 C30 1.347(3)
O22 C24 1.468(3)
O23 C30 1.210(3)
O24 N22 1.233(3)
O25 N22 1.230(3)
N1 C10 1.366(3)
N1 C11 1.396(3)
N2 C14 1.466(3)
N21 C30 1.363(3)
N21 C31 1.408(3)
N22 C34 1.464(3)
C1 C6 1.524(3)
C1 C2 1.524(4)
C1 C7 1.533(4)
C2 C3 1.526(3)
C3 C4 1.516(3)
C4 C5 1.508(4)
C5 C6 1.525(4)
C7 C8 1.531(4)
C11 C16 1.400(3)
C11 C12 1.406(3)
C12 C13 1.378(3)
C13 C14 1.385(3)
C14 C15 1.380(3)
C15 C16 1.379(3)
C21 C27 1.530(3)
C21 C22 1.528(3)
C21 C26 1.534(3)
C22 C23 1.533(3)
C23 C24 1.515(3)
C24 C25 1.518(3)
C25 C26 1.524(3)
C27 C28 1.520(3)
C31 C32 1.391(3)
C31 C36 1.395(3)
C32 C33 1.379(3)
C33 C34 1.386(3)
C34 C35 1.376(3)
C35 C36 1.382(3)
